data_4317750
loop_
_publ_author_name
'Brian S. Hammes'
'Matthew T. Kieber-Emmons'
'Roger Sommer'
'Arnold L. Rheingold'

_publ_section_title
;
 Modulating the Reduction Potential of Mononuclear Cobalt(II) Complexes
 via Selective Deprotonation of Tris[(2-benzimidazolyl)methyl]amine
;
_journal_name_full 'Inorganic Chemistry'
_journal_page_first 1351
_journal_page_last 1353
_journal_paper_doi 10.1021/ic0155885
_journal_volume 41
_journal_year 2002
_chemical_formula_sum 'C51 H44 B Co N9 S'
_chemical_formula_weight 884.75
_chemical_name_systematic
;
  ?
;
_space_group_IT_number 2
_symmetry_cell_setting triclinic
_symmetry_space_group_name_Hall '-P 1'
_symmetry_space_group_name_H-M 'P -1'
_atom_sites_solution_hydrogens geom
_atom_sites_solution_primary direct
_atom_sites_solution_secondary difmap
_audit_creation_method SHELXL-97
_cell_angle_alpha 63.6670(10)
_cell_angle_beta 68.0590(10)
_cell_angle_gamma 81.8960(10)
_cell_formula_units_Z 2
_cell_length_a 13.3043(2)
_cell_length_b 13.8019(2)
_cell_length_c 14.1322(2)
_cell_measurement_temperature 173(2)
_cell_volume 2156.32(6)
_computing_cell_refinement 'Bruker SMART'
_computing_data_collection 'Bruker SMART'
_computing_data_reduction 'Bruker SHELXTL'
_computing_molecular_graphics 'Bruker SHELXTL'
_computing_publication_material 'Bruker SHELXTL'
_computing_structure_refinement 'SHELXL-97 (Sheldrick, 1997)'
_computing_structure_solution 'SHELXS-97 (Sheldrick, 1990)'
_diffrn_ambient_temperature 173(2)
_diffrn_measured_fraction_theta_full 0.928
_diffrn_measured_fraction_theta_max 0.928
_diffrn_measurement_device_type 'CCD area detector'
_diffrn_measurement_method 'phi and omega scans'
_diffrn_radiation_monochromator graphite
_diffrn_radiation_source 'fine-focus sealed tube'
_diffrn_radiation_type MoK\a
_diffrn_radiation_wavelength 0.71073
_diffrn_reflns_av_R_equivalents 0.0293
_diffrn_reflns_av_sigmaI/netI 0.0419
_diffrn_reflns_limit_h_max 17
_diffrn_reflns_limit_h_min -17
_diffrn_reflns_limit_k_max 16
_diffrn_reflns_limit_k_min -17
_diffrn_reflns_limit_l_max 18
_diffrn_reflns_limit_l_min -18
_diffrn_reflns_number 21625
_diffrn_reflns_theta_full 28.41
_diffrn_reflns_theta_max 28.41
_diffrn_reflns_theta_min 1.65
_exptl_absorpt_coefficient_mu 0.495
_exptl_absorpt_correction_type 'Empirical from SADABS'
_exptl_crystal_colour purple
_exptl_crystal_density_diffrn 1.363
_exptl_crystal_density_method 'not measured'
_exptl_crystal_description block
_exptl_crystal_F_000 922
_exptl_crystal_size_max 0.4
_exptl_crystal_size_mid 0.4
_exptl_crystal_size_min 0.25
_refine_diff_density_max 0.606
_refine_diff_density_min -0.485
_refine_diff_density_rms 0.061
_refine_ls_extinction_method none
_refine_ls_goodness_of_fit_ref 1.458
_refine_ls_hydrogen_treatment mixed
_refine_ls_matrix_type full
_refine_ls_number_parameters 581
_refine_ls_number_reflns 10067
_refine_ls_number_restraints 0
_refine_ls_restrained_S_all 1.458
_refine_ls_R_factor_all 0.0675
_refine_ls_R_factor_gt 0.0556
_refine_ls_shift/su_max 0.116
_refine_ls_shift/su_mean 0.003
_refine_ls_structure_factor_coef Fsqd
_refine_ls_weighting_details 'calc w=1/[\s^2^(Fo^2^)+(0.0527P)^2^+0.0000P] where P=(Fo^2^+2Fc^2^)/3'
_refine_ls_weighting_scheme calc
_refine_ls_wR_factor_gt 0.1298
_refine_ls_wR_factor_ref 0.1337
_reflns_number_gt 8532
_reflns_number_total 10067
_reflns_threshold_expression >2sigma(I)
_cod_data_source_file ic0155885_2.cif
_cod_data_source_block bsh07
_cod_depositor_comments
;
The following automatic conversions were performed:

'_symmetry_cell_setting' value 'Triclinic' changed to 'triclinic'
according to the built-in table from CIF Core dictionary named
'cif_core.dic' version 2.4.1 from 2010-06-29.

Automatic conversion script
Id: cif_fix_values 1646 2011-03-28 12:23:43Z adriana 
;
_cod_original_cell_volume 2156.33(5)
_cod_database_code 4317750

loop_
_symmetry_equiv_pos_as_xyz
'x, y, z'
'-x, -y, -z'

loop_
_atom_site_label
_atom_site_type_symbol
_atom_site_fract_x
_atom_site_fract_y
_atom_site_fract_z
_atom_site_U_iso_or_equiv
_atom_site_adp_type
_atom_site_occupancy
_atom_site_symmetry_multiplicity
_atom_site_calc_flag
_atom_site_refinement_flags
_atom_site_disorder_assembly
_atom_site_disorder_group
Co1 Co 0.97480(2) 0.63447(2) 0.68083(3) 0.02141(9) Uani 1 1 d . . .
S1 S 1.33755(5) 0.54109(7) 0.54256(7) 0.04434(19) Uani 1 1 d . . .
B1 B 0.56031(19) 0.1580(2) 0.1233(2) 0.0229(5) Uani 1 1 d . . .
N1 N 0.78007(14) 0.61964(15) 0.74714(16) 0.0228(4) Uani 1 1 d . . .
N2 N 0.93360(14) 0.52117(15) 0.84311(16) 0.0241(4) Uani 1 1 d . . .
N3 N 0.81707(18) 0.40542(18) 1.00226(19) 0.0299(5) Uani 1 1 d . . .
H3 H 0.768(2) 0.384(2) 1.037(3) 0.036(9) Uiso 1 1 d . . .
N4 N 0.92746(14) 0.78262(14) 0.66992(15) 0.0220(4) Uani 1 1 d . . .
N5 N 0.80351(17) 0.90396(16) 0.68947(18) 0.0271(4) Uani 1 1 d . . .
H5 H 0.748(2) 0.929(2) 0.697(2) 0.025(7) Uiso 1 1 d . . .
N6 N 0.94183(15) 0.61679(15) 0.56006(16) 0.0251(4) Uani 1 1 d . . .
N7 N 0.82827(18) 0.59176(17) 0.49053(19) 0.0316(5) Uani 1 1 d . . .
H7 H 0.768(3) 0.574(3) 0.497(3) 0.051(9) Uiso 1 1 d . . .
N8 N 1.13983(15) 0.62811(16) 0.62231(16) 0.0278(4) Uani 1 1 d . . .
N9 N 0.6890(3) 0.8190(3) 0.4664(3) 0.0803(10) Uani 1 1 d . . .
C1 C 0.74154(17) 0.56255(19) 0.87031(19) 0.0270(5) Uani 1 1 d . . .
H1A H 0.6769 0.5166 0.8976 0.032 Uiso 1 1 calc R . .
H1B H 0.7210 0.6153 0.9037 0.032 Uiso 1 1 calc R . .
C2 C 0.83025(18) 0.49416(19) 0.90465(19) 0.0258(5) Uani 1 1 d . . .
C3 C 0.9188(2) 0.3727(2) 1.0067(2) 0.0288(5) Uani 1 1 d . . .
C4 C 0.9535(2) 0.2866(2) 1.0865(2) 0.0385(6) Uani 1 1 d . . .
H4A H 0.9034 0.2358 1.1534 0.046 Uiso 1 1 calc R . .
C5 C 1.0625(2) 0.2785(2) 1.0642(2) 0.0428(7) Uani 1 1 d . . .
H5A H 1.0890 0.2200 1.1161 0.051 Uiso 1 1 calc R . .
C6 C 1.1366(2) 0.3546(2) 0.9661(2) 0.0398(6) Uani 1 1 d . . .
H6A H 1.2119 0.3474 0.9543 0.048 Uiso 1 1 calc R . .
C7 C 1.10285(19) 0.4392(2) 0.8868(2) 0.0315(5) Uani 1 1 d . . .
H7A H 1.1531 0.4908 0.8208 0.038 Uiso 1 1 calc R . .
C8 C 0.99163(18) 0.44632(19) 0.9072(2) 0.0258(5) Uani 1 1 d . . .
C9 C 0.74141(18) 0.73119(18) 0.7056(2) 0.0256(5) Uani 1 1 d . . .
H9A H 0.6708 0.7366 0.7607 0.031 Uiso 1 1 calc R . .
H9B H 0.7316 0.7513 0.6332 0.031 Uiso 1 1 calc R . .
C10 C 0.82397(17) 0.80578(18) 0.68972(18) 0.0221(4) Uani 1 1 d . . .
C11 C 0.90088(18) 0.95052(18) 0.66556(19) 0.0256(5) Uani 1 1 d . . .
C12 C 0.9266(2) 1.0485(2) 0.6568(2) 0.0381(6) Uani 1 1 d . . .
H12A H 0.8730 1.1002 0.6660 0.046 Uiso 1 1 calc R . .
C13 C 1.0345(2) 1.0675(2) 0.6340(2) 0.0397(6) Uani 1 1 d . . .
H13A H 1.0554 1.1335 0.6282 0.048 Uiso 1 1 calc R . .
C14 C 1.1134(2) 0.9918(2) 0.6194(2) 0.0344(6) Uani 1 1 d . . .
H14A H 1.1868 1.0082 0.6026 0.041 Uiso 1 1 calc R . .
C15 C 1.08739(19) 0.89370(19) 0.6286(2) 0.0292(5) Uani 1 1 d . . .
H15A H 1.1412 0.8424 0.6187 0.035 Uiso 1 1 calc R . .
C16 C 0.97897(18) 0.87342(17) 0.65297(18) 0.0225(4) Uani 1 1 d . . .
C17 C 0.75781(18) 0.55605(19) 0.6960(2) 0.0277(5) Uani 1 1 d . . .
H17A H 0.6849 0.5717 0.6901 0.033 Uiso 1 1 calc R . .
H17B H 0.7602 0.4778 0.7432 0.033 Uiso 1 1 calc R . .
C18 C 0.84243(18) 0.58687(18) 0.5817(2) 0.0256(5) Uani 1 1 d . . .
C19 C 0.9244(2) 0.6308(2) 0.4005(2) 0.0314(5) Uani 1 1 d . . .
C20 C 0.9517(2) 0.6612(2) 0.2857(2) 0.0438(7) Uani 1 1 d . . .
H20A H 0.9027 0.6508 0.2563 0.053 Uiso 1 1 calc R . .
C21 C 1.0535(3) 0.7071(3) 0.2173(2) 0.0484(7) Uani 1 1 d . . .
H21A H 1.0747 0.7305 0.1382 0.058 Uiso 1 1 calc R . .
C22 C 1.1270(2) 0.7204(2) 0.2610(2) 0.0401(6) Uani 1 1 d . . .
H22A H 1.1968 0.7520 0.2109 0.048 Uiso 1 1 calc R . .
C23 C 1.1000(2) 0.6885(2) 0.3751(2) 0.0328(5) Uani 1 1 d . . .
H23A H 1.1505 0.6959 0.4047 0.039 Uiso 1 1 calc R . .
C24 C 0.9961(2) 0.64530(19) 0.4451(2) 0.0283(5) Uani 1 1 d . . .
C25 C 1.2199(2) 0.5904(2) 0.5897(2) 0.0317(5) Uani 1 1 d . . .
C26 C 0.47576(17) 0.05843(18) 0.22705(19) 0.0236(4) Uani 1 1 d . . .
C27 C 0.44188(18) -0.0204(2) 0.2062(2) 0.0307(5) Uani 1 1 d . . .
H27A H 0.4648 -0.0117 0.1306 0.037 Uiso 1 1 calc R . .
C28 C 0.3767(2) -0.1102(2) 0.2908(2) 0.0380(6) Uani 1 1 d . . .
H28A H 0.3549 -0.1601 0.2722 0.046 Uiso 1 1 calc R . .
C29 C 0.3436(2) -0.1268(2) 0.4020(2) 0.0415(7) Uani 1 1 d . . .
H29A H 0.2999 -0.1886 0.4605 0.050 Uiso 1 1 calc R . .
C30 C 0.3747(2) -0.0525(2) 0.4269(2) 0.0373(6) Uani 1 1 d . . .
H30A H 0.3530 -0.0636 0.5032 0.045 Uiso 1 1 calc R . .
C31 C 0.43789(19) 0.0390(2) 0.3410(2) 0.0293(5) Uani 1 1 d . . .
H31A H 0.4559 0.0901 0.3606 0.035 Uiso 1 1 calc R . .
C32 C 0.57437(17) 0.24855(18) 0.16452(18) 0.0237(5) Uani 1 1 d . . .
C33 C 0.54453(17) 0.35607(19) 0.11706(19) 0.0237(5) Uani 1 1 d . . .
H33A H 0.5171 0.3773 0.0578 0.028 Uiso 1 1 calc R . .
C34 C 0.55280(19) 0.4341(2) 0.1518(2) 0.0293(5) Uani 1 1 d . . .
H34A H 0.5311 0.5059 0.1166 0.035 Uiso 1 1 calc R . .
C35 C 0.5927(2) 0.4066(2) 0.2376(2) 0.0351(6) Uani 1 1 d . . .
H35A H 0.5992 0.4590 0.2615 0.042 Uiso 1 1 calc R . .
C36 C 0.6228(2) 0.3012(2) 0.2881(2) 0.0393(6) Uani 1 1 d . . .
H36A H 0.6501 0.2808 0.3474 0.047 Uiso 1 1 calc R . .
C37 C 0.6133(2) 0.2248(2) 0.2525(2) 0.0336(5) Uani 1 1 d . . .
H37A H 0.6342 0.1530 0.2893 0.040 Uiso 1 1 calc R . .
C38 C 0.67492(18) 0.0965(2) 0.0844(2) 0.0294(5) Uani 1 1 d . . .
C39 C 0.7596(2) 0.0792(3) 0.1261(3) 0.0559(9) Uani 1 1 d . . .
H39A H 0.7563 0.1118 0.1739 0.067 Uiso 1 1 calc R . .
C40 C 0.8477(3) 0.0169(4) 0.1009(4) 0.0758(12) Uani 1 1 d . . .
H40A H 0.9021 0.0065 0.1328 0.091 Uiso 1 1 calc R . .
C41 C 0.8571(3) -0.0300(3) 0.0301(3) 0.0665(10) Uani 1 1 d . . .
H41A H 0.9160 -0.0751 0.0149 0.080 Uiso 1 1 calc R . .
C42 C 0.7793(2) -0.0102(2) -0.0182(3) 0.0465(7) Uani 1 1 d . . .
H42A H 0.7866 -0.0385 -0.0706 0.056 Uiso 1 1 calc R . .
C43 C 0.6903(2) 0.0507(2) 0.0093(2) 0.0343(6) Uani 1 1 d . . .
H43A H 0.6373 0.0620 -0.0244 0.041 Uiso 1 1 calc R . .
C44 C 0.52224(17) 0.21746(19) 0.01296(19) 0.0247(5) Uani 1 1 d . . .
C45 C 0.59684(19) 0.28730(19) -0.0904(2) 0.0277(5) Uani 1 1 d . . .
H45A H 0.6643 0.3039 -0.0916 0.033 Uiso 1 1 calc R . .
C46 C 0.5763(2) 0.3329(2) -0.1907(2) 0.0326(5) Uani 1 1 d . . .
H46A H 0.6296 0.3789 -0.2585 0.039 Uiso 1 1 calc R . .
C47 C 0.4784(2) 0.3116(2) -0.1922(2) 0.0349(6) Uani 1 1 d . . .
H47A H 0.4641 0.3420 -0.2606 0.042 Uiso 1 1 calc R . .
C48 C 0.4021(2) 0.2454(2) -0.0924(2) 0.0355(6) Uani 1 1 d . . .
H48A H 0.3345 0.2301 -0.0920 0.043 Uiso 1 1 calc R . .
C49 C 0.42312(19) 0.2008(2) 0.0079(2) 0.0318(5) Uani 1 1 d . . .
H49A H 0.3681 0.1573 0.0756 0.038 Uiso 1 1 calc R . .
C50 C 0.6392(4) 0.8042(4) 0.3153(4) 0.0803(13) Uani 1 1 d . . .
H50A H 0.6538 0.8738 0.2488 0.120 Uiso 1 1 calc R . .
H50B H 0.5622 0.7839 0.3446 0.120 Uiso 1 1 calc R . .
H50C H 0.6832 0.7487 0.2944 0.120 Uiso 1 1 calc R . .
C51 C 0.6666(3) 0.8131(3) 0.4015(3) 0.0526(8) Uani 1 1 d . . .

loop_
_atom_site_aniso_label
_atom_site_aniso_U_11
_atom_site_aniso_U_22
_atom_site_aniso_U_33
_atom_site_aniso_U_23
_atom_site_aniso_U_13
_atom_site_aniso_U_12
Co1 0.01874(15) 0.01957(16) 0.02333(16) -0.00888(13) -0.00347(11) -0.00371(11)
S1 0.0278(3) 0.0585(5) 0.0602(5) -0.0390(4) -0.0137(3) 0.0046(3)
B1 0.0211(11) 0.0231(12) 0.0226(12) -0.0091(10) -0.0050(10) -0.0032(9)
N1 0.0219(9) 0.0196(9) 0.0242(10) -0.0072(8) -0.0060(7) -0.0045(7)
N2 0.0213(9) 0.0234(10) 0.0253(10) -0.0098(8) -0.0064(8) -0.0003(7)
N3 0.0266(11) 0.0293(11) 0.0245(11) -0.0041(9) -0.0061(9) -0.0055(9)
N4 0.0226(9) 0.0194(9) 0.0226(9) -0.0088(8) -0.0054(7) -0.0027(7)
N5 0.0221(10) 0.0216(10) 0.0334(11) -0.0106(9) -0.0070(8) 0.0012(8)
N6 0.0251(9) 0.0208(9) 0.0258(10) -0.0099(8) -0.0031(8) -0.0052(7)
N7 0.0321(11) 0.0335(12) 0.0382(12) -0.0225(10) -0.0116(9) -0.0025(9)
N8 0.0226(9) 0.0266(10) 0.0255(10) -0.0097(9) -0.0011(8) 0.0011(8)
N9 0.104(3) 0.088(3) 0.064(2) -0.030(2) -0.041(2) -0.017(2)
C1 0.0206(10) 0.0283(12) 0.0242(12) -0.0068(10) -0.0038(9) -0.0026(9)
C2 0.0246(11) 0.0259(12) 0.0246(12) -0.0090(10) -0.0073(9) -0.0024(9)
C3 0.0343(12) 0.0275(12) 0.0265(12) -0.0114(10) -0.0126(10) 0.0003(10)
C4 0.0515(16) 0.0344(15) 0.0298(14) -0.0109(12) -0.0185(12) 0.0033(12)
C5 0.0558(17) 0.0447(17) 0.0391(16) -0.0225(14) -0.0295(14) 0.0209(13)
C6 0.0381(14) 0.0530(18) 0.0414(16) -0.0300(14) -0.0213(12) 0.0179(12)
C7 0.0264(12) 0.0421(15) 0.0319(13) -0.0220(12) -0.0099(10) 0.0047(10)
C8 0.0299(11) 0.0273(12) 0.0264(12) -0.0157(10) -0.0125(10) 0.0054(9)
C9 0.0237(11) 0.0219(11) 0.0289(12) -0.0082(10) -0.0093(9) -0.0014(9)
C10 0.0233(10) 0.0207(11) 0.0176(10) -0.0054(9) -0.0049(8) -0.0014(8)
C11 0.0272(11) 0.0215(11) 0.0253(12) -0.0085(10) -0.0070(9) -0.0024(9)
C12 0.0398(14) 0.0253(13) 0.0514(17) -0.0186(13) -0.0158(13) 0.0016(10)
C13 0.0454(15) 0.0263(13) 0.0513(17) -0.0179(13) -0.0168(13) -0.0064(11)
C14 0.0323(13) 0.0312(13) 0.0402(15) -0.0134(12) -0.0118(11) -0.0094(10)
C15 0.0269(11) 0.0254(12) 0.0297(13) -0.0090(10) -0.0054(10) -0.0051(9)
C16 0.0268(11) 0.0185(10) 0.0180(10) -0.0048(9) -0.0056(8) -0.0034(8)
C17 0.0231(11) 0.0256(12) 0.0332(13) -0.0118(10) -0.0062(9) -0.0086(9)
C18 0.0285(11) 0.0193(11) 0.0311(12) -0.0125(10) -0.0091(10) -0.0028(9)
C19 0.0377(13) 0.0274(12) 0.0330(13) -0.0184(11) -0.0096(11) 0.0005(10)
C20 0.0552(17) 0.0508(18) 0.0418(16) -0.0330(15) -0.0192(14) 0.0064(14)
C21 0.0641(19) 0.0512(18) 0.0303(15) -0.0256(14) -0.0073(13) 0.0026(15)
C22 0.0444(15) 0.0349(15) 0.0341(14) -0.0199(12) 0.0011(12) -0.0019(12)
C23 0.0350(13) 0.0279(13) 0.0345(14) -0.0182(11) -0.0047(11) -0.0001(10)
C24 0.0375(13) 0.0198(11) 0.0285(12) -0.0147(10) -0.0075(10) 0.0017(9)
C25 0.0317(13) 0.0324(13) 0.0327(13) -0.0133(11) -0.0108(11) -0.0071(10)
C26 0.0187(10) 0.0219(11) 0.0274(12) -0.0104(10) -0.0051(9) 0.0003(8)
C27 0.0254(11) 0.0303(13) 0.0343(13) -0.0178(11) -0.0019(10) -0.0030(9)
C28 0.0296(13) 0.0268(13) 0.0509(17) -0.0182(13) -0.0040(12) -0.0026(10)
C29 0.0356(14) 0.0241(13) 0.0426(16) -0.0023(12) -0.0030(12) -0.0051(10)
C30 0.0351(13) 0.0353(14) 0.0264(13) -0.0052(11) -0.0041(11) -0.0009(11)
C31 0.0289(12) 0.0285(12) 0.0300(13) -0.0126(11) -0.0098(10) 0.0018(9)
C32 0.0213(10) 0.0253(11) 0.0203(11) -0.0082(9) -0.0025(8) -0.0059(8)
C33 0.0205(10) 0.0284(12) 0.0206(11) -0.0110(9) -0.0035(8) -0.0024(8)
C34 0.0303(12) 0.0274(12) 0.0271(12) -0.0125(10) -0.0055(10) 0.0003(9)
C35 0.0465(15) 0.0316(13) 0.0367(14) -0.0200(12) -0.0161(12) -0.0034(11)
C36 0.0549(17) 0.0377(15) 0.0362(15) -0.0150(12) -0.0269(13) -0.0031(12)
C37 0.0427(14) 0.0276(13) 0.0323(13) -0.0092(11) -0.0181(11) -0.0033(11)
C38 0.0222(11) 0.0297(13) 0.0343(13) -0.0143(11) -0.0054(10) -0.0039(9)
C39 0.0330(15) 0.082(3) 0.076(2) -0.054(2) -0.0222(15) 0.0138(15)
C40 0.0414(18) 0.116(3) 0.106(3) -0.073(3) -0.040(2) 0.030(2)
C41 0.0339(16) 0.085(3) 0.093(3) -0.059(2) -0.0149(17) 0.0201(16)
C42 0.0404(15) 0.0445(17) 0.0531(18) -0.0301(15) -0.0044(13) 0.0039(13)
C43 0.0306(12) 0.0340(14) 0.0373(14) -0.0177(12) -0.0075(11) -0.0003(10)
C44 0.0248(11) 0.0264(12) 0.0267(12) -0.0161(10) -0.0074(9) 0.0012(9)
C45 0.0312(12) 0.0268(12) 0.0283(12) -0.0143(10) -0.0090(10) -0.0038(9)
C46 0.0484(15) 0.0236(12) 0.0255(12) -0.0106(10) -0.0101(11) -0.0059(11)
C47 0.0519(16) 0.0291(13) 0.0366(14) -0.0181(12) -0.0258(12) 0.0065(11)
C48 0.0335(13) 0.0392(15) 0.0471(16) -0.0255(13) -0.0217(12) 0.0079(11)
C49 0.0260(11) 0.0381(14) 0.0342(13) -0.0195(12) -0.0088(10) 0.0017(10)
C50 0.101(3) 0.090(3) 0.103(3) -0.063(3) -0.075(3) 0.031(2)
C51 0.061(2) 0.0476(18) 0.065(2) -0.0247(17) -0.0386(18) 0.0050(15)

loop_
_atom_type_symbol
_atom_type_description
_atom_type_scat_dispersion_real
_atom_type_scat_dispersion_imag
_atom_type_scat_source
C C 0.0033 0.0016 'International Tables Vol C Tables 4.2.6.8 and 6.1.1.4'
H H 0.0000 0.0000 'International Tables Vol C Tables 4.2.6.8 and 6.1.1.4'
B B 0.0013 0.0007 'International Tables Vol C Tables 4.2.6.8 and 6.1.1.4'
N N 0.0061 0.0033 'International Tables Vol C Tables 4.2.6.8 and 6.1.1.4'
S S 0.1246 0.1234 'International Tables Vol C Tables 4.2.6.8 and 6.1.1.4'
Co Co 0.3494 0.9721 'International Tables Vol C Tables 4.2.6.8 and 6.1.1.4'

loop_
_geom_angle_atom_site_label_1
_geom_angle_atom_site_label_2
_geom_angle_atom_site_label_3
_geom_angle
_geom_angle_site_symmetry_1
_geom_angle_site_symmetry_3
_geom_angle_publ_flag
N4 Co1 N6 106.66(8) . . ?
N4 Co1 N2 112.27(7) . . ?
N6 Co1 N2 123.34(7) . . ?
N4 Co1 N8 111.02(7) . . ?
N6 Co1 N8 99.85(8) . . ?
N2 Co1 N8 102.61(8) . . ?
N4 Co1 N1 76.45(7) . . ?
N6 Co1 N1 75.30(7) . . ?
N2 Co1 N1 75.72(7) . . ?
N8 Co1 N1 172.20(7) . . ?
C44 B1 C26 111.95(18) . . ?
C44 B1 C32 109.76(18) . . ?
C26 B1 C32 111.41(18) . . ?
C44 B1 C38 106.34(18) . . ?
C26 B1 C38 104.01(18) . . ?
C32 B1 C38 113.18(18) . . ?
C1 N1 C9 113.25(18) . . ?
C1 N1 C17 111.66(18) . . ?
C9 N1 C17 112.60(18) . . ?
C1 N1 Co1 107.72(13) . . ?
C9 N1 Co1 106.35(12) . . ?
C17 N1 Co1 104.61(13) . . ?
C2 N2 C8 105.44(19) . . ?
C2 N2 Co1 119.53(16) . . ?
C8 N2 Co1 134.14(15) . . ?
C2 N3 C3 107.6(2) . . ?
C10 N4 C16 105.92(18) . . ?
C10 N4 Co1 119.31(14) . . ?
C16 N4 Co1 134.57(15) . . ?
C10 N5 C11 107.86(19) . . ?
C18 N6 C24 105.46(19) . . ?
C18 N6 Co1 119.01(16) . . ?
C24 N6 Co1 134.66(15) . . ?
C18 N7 C19 107.6(2) . . ?
C25 N8 Co1 153.78(19) . . ?
N1 C1 C2 108.60(18) . . ?
N2 C2 N3 112.4(2) . . ?
N2 C2 C1 121.7(2) . . ?
N3 C2 C1 125.7(2) . . ?
N3 C3 C8 105.6(2) . . ?
N3 C3 C4 132.4(2) . . ?
C8 C3 C4 121.9(2) . . ?
C5 C4 C3 117.0(3) . . ?
C4 C5 C6 121.6(3) . . ?
C7 C6 C5 121.6(2) . . ?
C6 C7 C8 117.2(2) . . ?
C3 C8 C7 120.6(2) . . ?
C3 C8 N2 108.9(2) . . ?
C7 C8 N2 130.5(2) . . ?
N1 C9 C10 108.35(17) . . ?
N4 C10 N5 112.30(19) . . ?
N4 C10 C9 122.7(2) . . ?
N5 C10 C9 124.9(2) . . ?
C12 C11 N5 132.4(2) . . ?
C12 C11 C16 122.3(2) . . ?
N5 C11 C16 105.34(19) . . ?
C11 C12 C13 116.5(2) . . ?
C12 C13 C14 121.6(2) . . ?
C15 C14 C13 121.7(2) . . ?
C14 C15 C16 117.0(2) . . ?
C15 C16 N4 130.6(2) . . ?
C15 C16 C11 120.8(2) . . ?
N4 C16 C11 108.56(19) . . ?
N1 C17 C18 107.77(17) . . ?
N6 C18 N7 112.7(2) . . ?
N6 C18 C17 121.2(2) . . ?
N7 C18 C17 126.1(2) . . ?
N7 C19 C20 132.0(2) . . ?
N7 C19 C24 105.5(2) . . ?
C20 C19 C24 122.4(2) . . ?
C21 C20 C19 116.5(3) . . ?
C20 C21 C22 121.9(3) . . ?
C23 C22 C21 121.4(3) . . ?
C22 C23 C24 117.5(3) . . ?
C23 C24 N6 130.8(2) . . ?
C23 C24 C19 120.4(2) . . ?
N6 C24 C19 108.7(2) . . ?
N8 C25 S1 177.4(2) . . ?
C31 C26 C27 114.4(2) . . ?
C31 C26 B1 125.0(2) . . ?
C27 C26 B1 120.4(2) . . ?
C28 C27 C26 123.3(2) . . ?
C29 C28 C27 120.0(2) . . ?
C30 C29 C28 119.0(2) . . ?
C29 C30 C31 120.6(3) . . ?
C30 C31 C26 122.7(2) . . ?
C33 C32 C37 113.8(2) . . ?
C33 C32 B1 122.3(2) . . ?
C37 C32 B1 123.8(2) . . ?
C32 C33 C34 123.8(2) . . ?
C35 C34 C33 119.9(2) . . ?
C36 C35 C34 118.7(2) . . ?
C35 C36 C37 120.4(2) . . ?
C36 C37 C32 123.4(2) . . ?
C43 C38 C39 114.2(2) . . ?
C43 C38 B1 120.4(2) . . ?
C39 C38 B1 125.3(2) . . ?
C40 C39 C38 123.2(3) . . ?
C41 C40 C39 120.4(3) . . ?
C40 C41 C42 118.6(3) . . ?
C41 C42 C43 120.4(3) . . ?
C42 C43 C38 123.0(3) . . ?
C49 C44 C45 114.7(2) . . ?
C49 C44 B1 126.5(2) . . ?
C45 C44 B1 118.72(19) . . ?
C46 C45 C44 123.1(2) . . ?
C47 C46 C45 120.2(2) . . ?
C48 C47 C46 118.7(2) . . ?
C47 C48 C49 120.6(2) . . ?
C48 C49 C44 122.7(2) . . ?
N9 C51 C50 178.8(4) . . ?

loop_
_geom_bond_atom_site_label_1
_geom_bond_atom_site_label_2
_geom_bond_distance
_geom_bond_site_symmetry_2
_geom_bond_publ_flag
Co1 N4 2.0078(18) . ?
Co1 N6 2.0308(19) . ?
Co1 N2 2.0312(19) . ?
Co1 N8 2.0409(19) . ?
Co1 N1 2.4078(18) . ?
S1 C25 1.637(3) . ?
B1 C44 1.643(3) . ?
B1 C26 1.649(3) . ?
B1 C32 1.651(3) . ?
B1 C38 1.665(3) . ?
N1 C1 1.464(3) . ?
N1 C9 1.477(3) . ?
N1 C17 1.475(3) . ?
N2 C2 1.323(3) . ?
N2 C8 1.397(3) . ?
N3 C2 1.347(3) . ?
N3 C3 1.380(3) . ?
N4 C10 1.321(3) . ?
N4 C16 1.397(3) . ?
N5 C10 1.343(3) . ?
N5 C11 1.386(3) . ?
N6 C18 1.324(3) . ?
N6 C24 1.397(3) . ?
N7 C18 1.341(3) . ?
N7 C19 1.384(3) . ?
N8 C25 1.144(3) . ?
N9 C51 1.103(4) . ?
C1 C2 1.492(3) . ?
C3 C8 1.393(3) . ?
C3 C4 1.393(4) . ?
C4 C5 1.364(4) . ?
C5 C6 1.405(4) . ?
C6 C7 1.375(4) . ?
C7 C8 1.395(3) . ?
C9 C10 1.499(3) . ?
C11 C12 1.383(3) . ?
C11 C16 1.401(3) . ?
C12 C13 1.385(4) . ?
C13 C14 1.399(4) . ?
C14 C15 1.382(3) . ?
C15 C16 1.391(3) . ?
C17 C18 1.492(3) . ?
C19 C20 1.391(4) . ?
C19 C24 1.402(3) . ?
C20 C21 1.374(4) . ?
C21 C22 1.405(4) . ?
C22 C23 1.381(4) . ?
C23 C24 1.390(3) . ?
C26 C31 1.403(3) . ?
C26 C27 1.413(3) . ?
C27 C28 1.389(3) . ?
C28 C29 1.381(4) . ?
C29 C30 1.376(4) . ?
C30 C31 1.397(3) . ?
C32 C33 1.400(3) . ?
C32 C37 1.412(3) . ?
C33 C34 1.399(3) . ?
C34 C35 1.382(3) . ?
C35 C36 1.384(4) . ?
C36 C37 1.391(3) . ?
C38 C43 1.401(3) . ?
C38 C39 1.403(4) . ?
C39 C40 1.383(4) . ?
C40 C41 1.377(5) . ?
C41 C42 1.377(5) . ?
C42 C43 1.388(4) . ?
C44 C49 1.403(3) . ?
C44 C45 1.409(3) . ?
C45 C46 1.388(3) . ?
C46 C47 1.385(4) . ?
C47 C48 1.380(4) . ?
C48 C49 1.392(4) . ?
C50 C51 1.451(4) . ?
